data_4339141
loop_
_publ_author_name
'Fedin, Matvey'
'Veber, Sergey'
'Gromov, Igor'
'Maryunina, Ksenia'
'Fokin, Sergey'
'Romanenko, Galina'
'Sagdeev, Renad'
'Ovcharenko, Victor'
'Bagryanskaya, Elena'

_publ_section_title
;
 Thermally induced spin transitions in nitroxide-copper(II)-nitroxide spin
 triads studied by EPR.
;
_journal_issue 26
_journal_name_full 'Inorganic chemistry'
_journal_page_first 11405
_journal_page_last 11415
_journal_paper_doi 10.1021/ic7014385
_journal_volume 46
_journal_year 2007
_chemical_formula_sum 'C23 H23 Cu F12 N4 O6'
_chemical_formula_weight 742.99
_chemical_name_systematic
; 
 ? 
;
_space_group_IT_number 14
_symmetry_cell_setting monoclinic
_symmetry_space_group_name_Hall '-P 2ybc'
_symmetry_space_group_name_H-M 'P 1 21/c 1'
_atom_sites_solution_hydrogens geom
_atom_sites_solution_primary direct
_atom_sites_solution_secondary difmap
_audit_creation_method SHELXL-97
_cell_angle_alpha 90.00
_cell_angle_beta 126.3230(10)
_cell_angle_gamma 90.00
_cell_formula_units_Z 8
_cell_length_a 30.401(2)
_cell_length_b 9.6628(6)
_cell_length_c 25.7577(15)
_cell_measurement_temperature 220(2)
_cell_volume 6096.3(7)
_computing_structure_refinement 'SHELXL-97 (Sheldrick, 1997)'
_computing_structure_solution 'SHELXS-97 (Sheldrick, 1990)'
_diffrn_ambient_temperature 220(2)
_diffrn_measured_fraction_theta_full 0.996
_diffrn_measured_fraction_theta_max 0.996
_diffrn_radiation_monochromator graphite
_diffrn_radiation_source 'fine-focus sealed tube'
_diffrn_radiation_type MoK\a
_diffrn_radiation_wavelength 0.71073
_diffrn_reflns_av_R_equivalents 0.0683
_diffrn_reflns_av_sigmaI/netI 0.0526
_diffrn_reflns_limit_h_max 25
_diffrn_reflns_limit_h_min -33
_diffrn_reflns_limit_k_max 10
_diffrn_reflns_limit_k_min -10
_diffrn_reflns_limit_l_max 28
_diffrn_reflns_limit_l_min -23
_diffrn_reflns_number 25515
_diffrn_reflns_theta_full 23.28
_diffrn_reflns_theta_max 23.28
_diffrn_reflns_theta_min 1.62
_exptl_absorpt_coefficient_mu 0.833
_exptl_crystal_density_diffrn 1.619
_exptl_crystal_density_method 'not measured'
_exptl_crystal_F_000 2992
_refine_diff_density_max 0.633
_refine_diff_density_min -0.289
_refine_diff_density_rms 0.090
_refine_ls_extinction_coef 0.00000(6)
_refine_ls_extinction_expression Fc^*^=kFc[1+0.001xFc^2^\l^3^/sin(2\q)]^-1/4^
_refine_ls_extinction_method SHELXL
_refine_ls_goodness_of_fit_ref 0.940
_refine_ls_hydrogen_treatment mixed
_refine_ls_matrix_type full
_refine_ls_number_parameters 1137
_refine_ls_number_reflns 8764
_refine_ls_number_restraints 0
_refine_ls_restrained_S_all 0.940
_refine_ls_R_factor_all 0.0727
_refine_ls_R_factor_gt 0.0511
_refine_ls_shift/su_max 5.856
_refine_ls_shift/su_mean 0.156
_refine_ls_structure_factor_coef Fsqd
_refine_ls_weighting_details 'calc w=1/[\s^2^(Fo^2^)+(0.0961P)^2^+0.0000P] where P=(Fo^2^+2Fc^2^)/3'
_refine_ls_weighting_scheme calc
_refine_ls_wR_factor_gt 0.1319
_refine_ls_wR_factor_ref 0.1481
_reflns_number_gt 5769
_reflns_number_total 8764
_reflns_threshold_expression >2sigma(I)
_cod_data_source_file ic7014385-file002.cif
_cod_data_source_block 220
_cod_depositor_comments
;
The following automatic conversions were performed:

'_symmetry_cell_setting' value 'Monoclinic' changed to 'monoclinic'
according to
/usr/data/users/saulius/automatic-downloads/retrospective/ACS/lib/dictionaries/cif_core.dic
dictionary named 'cif_core.dic' version 2.4.2 from 2011-04-26.

Automatic conversion script
Id: cif_fix_values 2281 2013-09-26 08:29:07Z andrius 
;
_cod_original_sg_symbol_H-M P2(1)/c
_cod_database_code 4339141

loop_
_symmetry_equiv_pos_as_xyz
'x, y, z'
'-x, y+1/2, -z+1/2'
'-x, -y, -z'
'x, -y-1/2, z-1/2'

loop_
_atom_site_label
_atom_site_type_symbol
_atom_site_fract_x
_atom_site_fract_y
_atom_site_fract_z
_atom_site_U_iso_or_equiv
_atom_site_adp_type
_atom_site_occupancy
_atom_site_symmetry_multiplicity
_atom_site_calc_flag
_atom_site_refinement_flags
Cu1 Cu 0.0000 0.0000 0.0000 0.03717(13) Uani 1 2 d S
O1 O -0.05812(6) 0.06452(18) -0.08657(7) 0.0402(5) Uani 1 1 d .
C1 C -0.12879(12) 0.1969(4) -0.17141(13) 0.0605(10) Uani 1 1 d .
F1 F -0.1564(2) 0.3071(5) -0.1854(2) 0.097(2) Uani 0.50 1 d P
F2 F -0.16448(19) 0.0988(7) -0.1976(2) 0.112(3) Uani 0.50 1 d P
F3 F -0.10633(16) 0.1991(7) -0.20233(18) 0.0947(19) Uani 0.50 1 d P
F1A F -0.1052(3) 0.2523(11) -0.1926(3) 0.185(4) Uani 0.50 1 d P
F2A F -0.1540(3) 0.0871(6) -0.2017(2) 0.111(3) Uani 0.50 1 d P
F3A F -0.1650(3) 0.2881(9) -0.1835(3) 0.124(3) Uani 0.50 1 d P
C2 C -0.08571(9) 0.1720(3) -0.09876(11) 0.0404(7) Uani 1 1 d .
C3 C -0.08256(11) 0.2649(3) -0.05672(13) 0.0529(9) Uani 1 1 d .
H3A H -0.1037(9) 0.335(3) -0.0717(11) 0.048(8) Uiso 1 1 d .
C4 C -0.04406(10) 0.2520(3) 0.00981(11) 0.0409(7) Uani 1 1 d .
C5 C -0.04146(12) 0.3686(3) 0.05056(13) 0.0559(9) Uani 1 1 d .
F4 F -0.09199(12) 0.4091(4) 0.03152(18) 0.0539(11) Uani 0.50 1 d P
F5 F -0.01831(16) 0.3296(5) 0.11406(16) 0.0836(15) Uani 0.50 1 d P
F6 F -0.02280(14) 0.4840(4) 0.04160(17) 0.0546(12) Uani 0.50 1 d P
F4A F -0.0172(4) 0.3477(7) 0.1023(3) 0.187(3) Uani 0.50 1 d P
F5A F -0.0875(3) 0.4245(8) 0.0281(3) 0.144(3) Uani 0.50 1 d P
F6A F -0.0096(3) 0.4643(8) 0.0584(4) 0.174(3) Uani 0.50 1 d P
O2 O -0.01062(6) 0.15659(19) 0.04010(7) 0.0383(5) Uani 1 1 d .
Cu2 Cu 0.251789(10) 0.25266(3) -0.001288(11) 0.03423(10) Uani 1 1 d .
O3 O 0.24225(7) 0.1526(2) -0.07970(8) 0.0536(6) Uani 1 1 d .
C6 C 0.23470(14) -0.0272(4) -0.14372(15) 0.0820(12) Uani 1 1 d .
F7 F 0.21143(10) 0.0537(3) -0.19467(10) 0.1366(10) Uani 1 1 d .
F8 F 0.21477(10) -0.1519(3) -0.16457(10) 0.1276(9) Uani 1 1 d .
F9 F 0.28705(8) -0.0353(3) -0.11943(10) 0.1232(9) Uani 1 1 d .
C7 C 0.22786(11) 0.0300(4) -0.09405(13) 0.0549(9) Uani 1 1 d .
C8 C 0.20651(11) -0.0562(4) -0.07144(15) 0.0609(9) Uani 1 1 d .
H8A H 0.1990(9) -0.151(3) -0.0844(11) 0.056(9) Uiso 1 1 d .
C9 C 0.19979(10) -0.0139(3) -0.02500(14) 0.0505(9) Uani 1 1 d .
C10 C 0.17476(13) -0.1154(4) -0.00387(17) 0.0717(10) Uani 1 1 d .
F10 F 0.2074(2) -0.1129(6) 0.0655(2) 0.135(2) Uani 0.50 1 d P
F11 F 0.12970(15) -0.0878(5) -0.0200(3) 0.1085(17) Uani 0.50 1 d P
F12 F 0.18306(15) -0.2521(4) -0.0113(2) 0.0612(17) Uani 0.50 1 d P
F10A F 0.17694(19) -0.0843(6) 0.0418(2) 0.0984(15) Uani 0.50 1 d P
F11A F 0.11716(17) -0.1141(6) -0.0548(3) 0.110(2) Uani 0.50 1 d P
F12A F 0.1840(3) -0.2321(7) -0.0073(4) 0.146(3) Uani 0.50 1 d P
O4 O 0.21118(6) 0.1010(2) 0.00266(8) 0.0482(5) Uani 1 1 d .
O5 O 0.29210(6) 0.4044(2) -0.00623(8) 0.0464(5) Uani 1 1 d .
C11 C 0.32688(13) 0.6220(4) -0.00127(17) 0.0728(10) Uani 1 1 d .
F13 F 0.36642(13) 0.5803(4) 0.00094(19) 0.0719(12) Uani 0.50 1 d P
F14 F 0.28527(16) 0.6386(5) -0.06959(18) 0.0854(16) Uani 0.50 1 d P
F15 F 0.32927(17) 0.7535(5) 0.0165(2) 0.0696(17) Uani 0.50 1 d P
F13A F 0.38454(19) 0.6162(7) 0.0464(4) 0.170(3) Uani 0.50 1 d P
F14A F 0.3224(3) 0.5970(7) -0.0479(3) 0.175(2) Uani 0.50 1 d P
F15A F 0.3219(3) 0.7415(7) 0.0069(4) 0.146(3) Uani 0.50 1 d P
C12 C 0.30341(10) 0.5190(3) 0.02127(13) 0.0469(8) Uani 1 1 d .
C13 C 0.29753(11) 0.5624(3) 0.06837(14) 0.0536(9) Uani 1 1 d .
H13A H 0.3038(9) 0.660(3) 0.0826(12) 0.059(9) Uiso 1 1 d .
C14 C 0.27635(10) 0.4754(3) 0.09134(13) 0.0494(9) Uani 1 1 d .
C15 C 0.26877(13) 0.5351(4) 0.14048(15) 0.0737(11) Uani 1 1 d .
F16 F 0.28632(10) 0.4528(3) 0.18846(10) 0.1404(10) Uani 1 1 d .
F17 F 0.29089(9) 0.6569(3) 0.16280(11) 0.1349(9) Uani 1 1 d .
F18 F 0.21609(8) 0.5554(3) 0.11293(10) 0.1113(9) Uani 1 1 d .
O6 O 0.26270(7) 0.3524(2) 0.07781(8) 0.0518(6) Uani 1 1 d .
Cu3 Cu 0.5000 0.5000 0.0000 0.03682(13) Uani 1 2 d S
O7 O 0.43807(6) 0.5693(2) -0.08534(7) 0.0439(5) Uani 1 1 d .
C16 C 0.37644(14) 0.7249(4) -0.16582(15) 0.0688(11) Uani 1 1 d .
F19 F 0.35518(19) 0.8430(5) -0.1756(2) 0.0947(19) Uani 0.50 1 d P
F20 F 0.39947(17) 0.7188(7) -0.19547(18) 0.108(2) Uani 0.50 1 d P
F21 F 0.3366(2) 0.6376(7) -0.1939(3) 0.114(3) Uani 0.50 1 d P
F19A F 0.3802(4) 0.8522(8) -0.1764(3) 0.214(5) Uani 0.50 1 d P
F20A F 0.3714(3) 0.6438(8) -0.2040(2) 0.176(4) Uani 0.50 1 d P
F21A F 0.3282(2) 0.7215(12) -0.1796(3) 0.179(4) Uani 0.50 1 d P
C17 C 0.41868(10) 0.6880(3) -0.09475(12) 0.0442(8) Uani 1 1 d .
C18 C 0.43081(11) 0.7871(3) -0.04922(13) 0.0531(9) Uani 1 1 d .
H18A H 0.4119(9) 0.861(3) -0.0640(12) 0.056(9) Uiso 1 1 d .
C19 C 0.46818(10) 0.7637(3) 0.01660(12) 0.0439(7) Uani 1 1 d .
C20 C 0.47889(13) 0.8840(4) 0.06144(14) 0.0664(11) Uani 1 1 d .
F22 F 0.46655(17) 0.8543(6) 0.10067(18) 0.0869(16) Uani 0.50 1 d P
F23 F 0.53641(16) 0.8993(6) 0.1086(2) 0.0865(17) Uani 0.50 1 d P
F24 F 0.47194(15) 1.0084(4) 0.03563(19) 0.0575(11) Uani 0.50 1 d P
F22A F 0.4572(4) 0.9887(7) 0.0351(3) 0.199(4) Uani 0.50 1 d P
F23A F 0.5235(4) 0.8792(8) 0.1102(3) 0.192(5) Uani 0.50 1 d P
F24A F 0.4421(2) 0.8832(6) 0.0719(3) 0.1569(18) Uani 0.50 1 d P
O8 O 0.49504(6) 0.65614(19) 0.04482(7) 0.0396(5) Uani 1 1 d .
O9 O 0.18125(6) 0.3886(2) -0.05188(8) 0.0465(5) Uani 1 1 d .
N1 N 0.13449(8) 0.3641(2) -0.10665(9) 0.0443(6) Uani 1 1 d .
C21 C 0.11967(10) 0.4256(3) -0.16843(12) 0.0497(8) Uani 1 1 d .
C23 C 0.10690(13) 0.5772(4) -0.16672(15) 0.0622(10) Uani 1 1 d .
H23A H 0.1457(11) 0.621(3) -0.1243(14) 0.095(11) Uiso 1 1 d .
H23B H 0.0846(10) 0.591(3) -0.1572(12) 0.061(10) Uiso 1 1 d .
H23C H 0.1046(10) 0.621(3) -0.2000(12) 0.069(10) Uiso 1 1 d .
C22 C 0.16655(11) 0.4113(4) -0.17351(13) 0.0606(10) Uani 1 1 d .
H22A H 0.1997(10) 0.464(3) -0.1456(12) 0.072(10) Uiso 1 1 d .
H22B H 0.1582(9) 0.449(3) -0.2104(11) 0.056(9) Uiso 1 1 d .
H22C H 0.1889(13) 0.306(4) -0.1644(16) 0.119(14) Uiso 1 1 d .
C24 C 0.06866(10) 0.3375(3) -0.21746(12) 0.0488(8) Uani 1 1 d .
C25 C 0.02435(14) 0.4095(4) -0.27905(15) 0.0703(12) Uani 1 1 d .
H25A H -0.0060(11) 0.360(3) -0.3060(14) 0.084(11) Uiso 1 1 d .
H25B H 0.181(6) 0.62(2) -0.362(7) 1.09(18) Uiso 1 1 d .
H25C H 0.0181(9) 0.476(3) -0.2730(11) 0.037(8) Uiso 1 1 d .
C26 C 0.08322(13) 0.2007(4) -0.23338(15) 0.0643(10) Uani 1 1 d .
H26A H 0.0566(9) 0.151(3) -0.2500(12) 0.051(9) Uiso 1 1 d .
H26B H 0.1183(11) 0.160(3) -0.1911(13) 0.087(11) Uiso 1 1 d .
H26C H 0.1050(14) 0.243(5) -0.2629(18) 0.155(18) Uiso 1 1 d .
N2 N 0.04969(8) 0.3024(3) -0.17645(10) 0.0480(6) Uani 1 1 d .
O10 O 0.00164(8) 0.2571(2) -0.20032(9) 0.0649(7) Uani 1 1 d .
C27 C 0.09127(10) 0.3063(3) -0.11309(12) 0.0417(7) Uani 1 1 d .
C28 C 0.08991(10) 0.2547(3) -0.06175(12) 0.0420(7) Uani 1 1 d .
C29 C 0.04913(10) 0.1776(3) -0.06499(13) 0.0474(8) Uani 1 1 d .
H29A H 0.0220(7) 0.158(2) -0.0959(9) 0.017(6) Uiso 1 1 d .
N3 N 0.06272(8) 0.1427(2) -0.00850(10) 0.0461(6) Uani 1 1 d .
N4 N 0.11356(8) 0.1972(3) 0.03361(10) 0.0459(6) Uani 1 1 d .
C30 C 0.14641(11) 0.1703(4) 0.10354(12) 0.0660(10) Uani 1 1 d .
H30A H 0.1831 0.2042 0.1230 0.041(7) Uiso 1 1 calc R
H30B H 0.1489 0.0709 0.1099 0.156(19) Uiso 1 1 calc R
C31 C 0.12670(14) 0.2314(4) 0.13883(16) 0.0853(13) Uani 1 1 d .
H31A H 0.0907 0.1955 0.1216 0.23(2) Uiso 1 1 calc R
H31B H 0.1510 0.2056 0.1839 0.24(3) Uiso 1 1 calc R
C32 C 0.12430(17) 0.3836(4) 0.1329(2) 0.1156(16) Uani 1 1 d .
H32A H 0.1109 0.4218 0.1556 0.27(3) Uiso 1 1 calc R
H32B H 0.1002 0.4089 0.0883 0.21(2) Uiso 1 1 calc R
H32C H 0.1602 0.4191 0.1511 0.63(9) Uiso 1 1 calc R
C33 C 0.13096(10) 0.2659(3) 0.00358(12) 0.0419(7) Uani 1 1 d .
H33A H 0.1671(8) 0.313(2) 0.0301(9) 0.034(7) Uiso 1 1 d .
O11 O 0.32134(7) 0.1143(2) 0.05238(8) 0.0473(5) Uani 1 1 d .
N5 N 0.36665(8) 0.1426(2) 0.10818(9) 0.0453(6) Uani 1 1 d .
C34 C 0.38007(11) 0.0810(3) 0.16946(12) 0.0511(8) Uani 1 1 d .
C35 C 0.39537(14) -0.0690(4) 0.16906(15) 0.0636(10) Uani 1 1 d .
H35A H 0.3561(12) -0.108(4) 0.1244(15) 0.103(12) Uiso 1 1 d .
H35B H 0.3969(11) -0.121(3) 0.1988(13) 0.074(11) Uiso 1 1 d .
H35C H 0.4173(12) -0.083(4) 0.1592(14) 0.085(12) Uiso 1 1 d .
C36 C 0.33086(12) 0.0887(4) 0.17053(14) 0.0637(10) Uani 1 1 d .
H36A H 0.2970(14) 0.038(5) 0.1422(17) 0.128(15) Uiso 1 1 d .
H36B H 0.3128(11) 0.195(4) 0.1628(14) 0.083(11) Uiso 1 1 d .
H36C H 0.3375(10) 0.055(3) 0.2038(12) 0.053(9) Uiso 1 1 d .
C37 C 0.42867(11) 0.1736(3) 0.21881(12) 0.0510(8) Uani 1 1 d .
C38 C 0.41209(14) 0.3089(4) 0.23288(15) 0.0650(10) Uani 1 1 d .
H38A H 0.4421(11) 0.370(3) 0.2534(14) 0.080(11) Uiso 1 1 d .
H38B H 0.3904(13) 0.291(4) 0.2540(16) 0.105(13) Uiso 1 1 d .
H38C H 0.3763(11) 0.348(3) 0.1902(13) 0.073(10) Uiso 1 1 d .
C39 C 0.47318(15) 0.1027(4) 0.28156(15) 0.0693(12) Uani 1 1 d .
H39A H 0.5047(11) 0.152(3) 0.3093(13) 0.071(10) Uiso 1 1 d .
H39B H 0.4832(9) 0.039(3) 0.2761(11) 0.035(9) Uiso 1 1 d .
H39C H 0.366(7) 0.03(2) 0.254(7) 1.7(2) Uiso 1 1 d .
N6 N 0.44957(9) 0.2118(3) 0.18051(10) 0.0490(7) Uani 1 1 d .
O12 O 0.49736(8) 0.2614(2) 0.20588(9) 0.0661(7) Uani 1 1 d .
C40 C 0.40969(10) 0.2032(3) 0.11664(11) 0.0412(7) Uani 1 1 d .
C41 C 0.41349(10) 0.2510(3) 0.06661(12) 0.0386(7) Uani 1 1 d .
C42 C 0.45437(10) 0.3319(3) 0.07172(12) 0.0422(8) Uani 1 1 d .
H42A H 0.4796(9) 0.372(3) 0.1059(11) 0.043(8) Uiso 1 1 d .
N7 N 0.44377(8) 0.3537(2) 0.01502(9) 0.0427(6) Uani 1 1 d .
N8 N 0.39663(8) 0.2847(3) -0.02729(9) 0.0440(6) Uani 1 1 d .
C43 C 0.37169(11) 0.2803(4) -0.09737(12) 0.0624(10) Uani 1 1 d .
H43A H 0.3959 0.3256 -0.1049 0.044(8) Uiso 1 1 calc R
H43B H 0.3677 0.1846 -0.1109 0.105(14) Uiso 1 1 calc R
C44 C 0.31855(13) 0.3476(6) -0.13598(14) 0.0964(15) Uani 1 1 d .
H44A H 0.3230 0.4461 -0.1271 0.29(4) Uiso 1 1 calc R
H44B H 0.2956 0.3108 -0.1246 0.108(13) Uiso 1 1 calc R
C45 C 0.29031(16) 0.3230(6) -0.20968(15) 0.134(2) Uani 1 1 d .
H45B H 0.2556 0.3693 -0.2345 0.20(3) Uiso 1 1 calc R
H45C H 0.2850 0.2256 -0.2187 0.59(8) Uiso 1 1 calc R
H45D H 0.3131 0.3591 -0.2209 0.111(15) Uiso 1 1 calc R
C46 C 0.37700(10) 0.2228(3) 0.00134(12) 0.0418(7) Uani 1 1 d .
H46A H 0.3417(8) 0.172(3) -0.0236(10) 0.038(7) Uiso 1 1 d .

loop_
_atom_site_aniso_label
_atom_site_aniso_U_11
_atom_site_aniso_U_22
_atom_site_aniso_U_33
_atom_site_aniso_U_23
_atom_site_aniso_U_13
_atom_site_aniso_U_12
Cu1 0.0440(2) 0.0346(3) 0.0380(2) -0.00049(18) 0.02714(17) 0.0074(2)
O1 0.0472(8) 0.0380(12) 0.0383(8) -0.0006(8) 0.0269(7) 0.0064(9)
C1 0.0771(17) 0.059(2) 0.0444(14) 0.0081(15) 0.0355(13) 0.0191(18)
F1 0.137(3) 0.072(3) 0.0354(19) 0.011(2) 0.026(2) 0.066(3)
F2 0.066(3) 0.134(5) 0.078(3) 0.014(3) 0.011(2) -0.033(3)
F3 0.0806(19) 0.179(5) 0.0380(16) 0.011(2) 0.0423(15) 0.032(3)
F1A 0.142(5) 0.318(11) 0.071(3) 0.088(5) 0.049(3) -0.013(6)
F2A 0.154(5) 0.075(4) 0.036(2) -0.015(2) 0.019(3) 0.039(4)
F3A 0.085(3) 0.172(8) 0.071(4) 0.003(4) 0.023(3) 0.063(4)
C2 0.0487(12) 0.0363(17) 0.0414(12) 0.0068(12) 0.0297(10) 0.0084(13)
C3 0.0657(15) 0.047(2) 0.0464(14) 0.0101(13) 0.0337(12) 0.0245(15)
C4 0.0587(12) 0.0320(17) 0.0460(12) 0.0040(11) 0.0386(10) 0.0070(12)
C5 0.0715(16) 0.052(2) 0.0455(14) 0.0087(14) 0.0352(13) 0.0240(16)
F4 0.0596(13) 0.040(2) 0.0957(19) -0.0181(17) 0.0646(13) -0.0048(17)
F5 0.143(2) 0.087(3) 0.0198(13) 0.0267(15) 0.0472(15) 0.073(2)
F6 0.0823(18) 0.034(2) 0.0648(17) -0.0071(16) 0.0530(15) -0.0103(18)
F4A 0.420(8) 0.078(4) 0.084(3) 0.015(3) 0.161(4) 0.078(5)
F5A 0.139(5) 0.142(6) 0.117(4) -0.034(4) 0.057(4) 0.055(5)
F6A 0.211(5) 0.142(5) 0.258(6) -0.150(4) 0.188(4) -0.112(4)
O2 0.0459(8) 0.0369(11) 0.0398(8) -0.0001(7) 0.0296(7) 0.0066(8)
Cu2 0.03255(14) 0.0366(2) 0.03274(15) -0.00241(13) 0.01892(12) -0.00412(13)
O3 0.0449(9) 0.0536(14) 0.0530(10) 0.0064(9) 0.0239(8) -0.0018(10)
C6 0.099(2) 0.089(3) 0.0625(18) -0.0185(18) 0.0508(16) -0.026(2)
F7 0.1847(19) 0.157(3) 0.0772(12) 0.0219(14) 0.0822(12) 0.022(2)
F8 0.1779(17) 0.117(2) 0.1123(13) -0.0580(13) 0.0995(12) -0.0534(16)
F9 0.1051(12) 0.165(2) 0.1295(14) -0.0483(15) 0.0861(11) -0.0130(15)
C7 0.0392(14) 0.059(2) 0.0472(15) -0.0015(15) 0.0151(12) -0.0026(15)
C8 0.0635(16) 0.044(2) 0.0745(18) -0.0096(16) 0.0404(14) -0.0063(16)
C9 0.0375(13) 0.043(2) 0.0673(17) 0.0008(14) 0.0288(12) 0.0002(13)
C10 0.0829(18) 0.043(2) 0.106(2) -0.0043(18) 0.0647(16) -0.0066(18)
F10 0.169(4) 0.105(4) 0.083(3) 0.013(3) 0.048(3) -0.067(3)
F11 0.0889(19) 0.080(4) 0.207(4) 0.025(3) 0.115(2) 0.013(2)
F12 0.0627(19) 0.025(2) 0.087(2) -0.0037(18) 0.039(2) -0.0043(18)
F10A 0.152(3) 0.085(4) 0.118(3) -0.025(3) 0.113(2) -0.040(3)
F11A 0.053(2) 0.097(4) 0.159(4) 0.027(3) 0.051(3) -0.018(2)
F12A 0.229(5) 0.048(4) 0.287(6) 0.028(4) 0.222(4) 0.015(4)
O4 0.0446(8) 0.0406(13) 0.0686(10) 0.0000(9) 0.0386(7) 0.0004(9)
O5 0.0432(8) 0.0408(12) 0.0619(10) -0.0020(9) 0.0349(7) -0.0012(9)
C11 0.0996(19) 0.043(2) 0.106(2) -0.0073(17) 0.0775(16) -0.0095(18)
F13 0.0638(15) 0.056(3) 0.134(2) 0.012(2) 0.0797(15) 0.0079(18)
F14 0.087(2) 0.085(3) 0.061(2) 0.028(2) 0.0311(19) -0.014(2)
F15 0.101(2) 0.039(3) 0.093(2) -0.0283(18) 0.071(2) -0.032(2)
F13A 0.078(3) 0.139(5) 0.284(7) 0.046(5) 0.102(4) -0.022(3)
F14A 0.295(4) 0.145(6) 0.215(4) -0.079(4) 0.222(3) -0.123(5)
F15A 0.230(5) 0.050(4) 0.265(7) 0.040(4) 0.205(5) 0.018(4)
C12 0.0373(12) 0.0429(19) 0.0627(16) 0.0051(14) 0.0307(11) 0.0002(13)
C13 0.0549(14) 0.044(2) 0.0653(16) -0.0081(15) 0.0373(13) -0.0078(15)
C14 0.0336(13) 0.060(2) 0.0420(14) 0.0026(14) 0.0155(11) 0.0028(14)
C15 0.0726(18) 0.092(3) 0.0611(18) -0.0120(18) 0.0420(15) -0.016(2)
F16 0.1959(19) 0.164(3) 0.0875(12) 0.0469(14) 0.0983(13) 0.056(2)
F17 0.1764(15) 0.149(2) 0.1377(14) -0.0807(14) 0.1248(12) -0.0781(17)
F18 0.0921(11) 0.155(2) 0.1090(13) -0.0197(14) 0.0720(10) 0.0067(15)
O6 0.0423(9) 0.0507(14) 0.0536(10) 0.0086(9) 0.0236(8) -0.0017(10)
Cu3 0.0413(2) 0.0355(3) 0.0379(2) 0.00058(18) 0.02568(17) 0.0045(2)
O7 0.0445(8) 0.0428(13) 0.0440(9) -0.0026(8) 0.0260(7) 0.0006(9)
C16 0.0653(19) 0.070(3) 0.0493(17) 0.0104(18) 0.0219(15) 0.015(2)
F19 0.117(3) 0.070(3) 0.066(2) 0.015(2) 0.037(2) 0.063(3)
F20 0.097(2) 0.201(6) 0.0416(17) 0.033(2) 0.0491(16) 0.061(3)
F21 0.068(3) 0.147(6) 0.079(3) 0.006(3) 0.018(2) -0.019(3)
F19A 0.288(9) 0.143(6) 0.048(3) 0.039(3) 0.011(4) -0.085(6)
F20A 0.236(8) 0.144(6) 0.032(2) -0.017(3) 0.016(4) 0.095(6)
F21A 0.071(3) 0.334(13) 0.078(4) 0.000(6) 0.014(3) 0.059(5)
C17 0.0467(12) 0.0443(19) 0.0472(13) 0.0046(13) 0.0308(11) 0.0053(14)
C18 0.0663(15) 0.046(2) 0.0505(15) 0.0116(14) 0.0366(12) 0.0197(15)
C19 0.0561(12) 0.0429(19) 0.0513(13) 0.0004(12) 0.0420(10) 0.0008(13)
C20 0.093(2) 0.063(2) 0.0429(15) 0.0039(15) 0.0399(15) 0.0281(19)
F22 0.114(2) 0.118(4) 0.0550(17) -0.013(2) 0.0640(17) -0.004(3)
F23 0.063(2) 0.083(4) 0.106(3) -0.042(3) 0.0457(19) -0.025(2)
F24 0.1007(19) 0.024(2) 0.0736(19) -0.0108(15) 0.0658(15) -0.0193(17)
F22A 0.393(9) 0.088(5) 0.090(3) 0.027(3) 0.129(5) 0.119(6)
F23A 0.226(8) 0.103(5) 0.103(5) -0.050(4) 0.018(5) 0.066(6)
F24A 0.271(3) 0.112(4) 0.261(4) -0.109(3) 0.253(3) -0.093(3)
O8 0.0494(8) 0.0375(12) 0.0433(8) 0.0038(8) 0.0336(7) 0.0068(8)
O9 0.0525(9) 0.0452(12) 0.0448(9) -0.0059(8) 0.0305(7) -0.0113(9)
N1 0.0557(11) 0.0428(15) 0.0416(10) -0.0040(10) 0.0328(9) -0.0116(11)
C21 0.0648(14) 0.048(2) 0.0440(13) 0.0020(13) 0.0365(11) -0.0045(15)
C23 0.0881(18) 0.048(2) 0.0645(16) -0.0019(15) 0.0527(14) -0.0085(17)
C22 0.0659(15) 0.080(3) 0.0501(14) 0.0098(15) 0.0424(12) -0.0057(18)
C24 0.0620(14) 0.0440(19) 0.0439(13) 0.0004(13) 0.0333(12) -0.0011(14)
C25 0.078(2) 0.054(2) 0.0587(18) 0.0023(17) 0.0292(16) 0.008(2)
C26 0.0773(19) 0.055(2) 0.0568(17) -0.0096(16) 0.0373(15) -0.0036(18)
N2 0.0547(11) 0.0427(15) 0.0505(12) -0.0055(10) 0.0334(9) -0.0105(11)
O10 0.0536(10) 0.0704(17) 0.0637(11) -0.0048(11) 0.0309(9) -0.0127(11)
C27 0.0494(13) 0.0353(17) 0.0443(13) -0.0074(12) 0.0298(11) -0.0069(13)
C28 0.0528(12) 0.0367(18) 0.0497(13) -0.0018(12) 0.0375(10) -0.0009(13)
C29 0.0427(13) 0.0471(19) 0.0539(15) -0.0087(14) 0.0294(12) -0.0093(14)
N3 0.0541(10) 0.0499(16) 0.0491(11) -0.0064(10) 0.0387(9) -0.0087(11)
N4 0.0514(10) 0.0503(16) 0.0499(11) -0.0060(10) 0.0375(9) -0.0064(11)
C30 0.0766(16) 0.091(3) 0.0485(14) -0.0125(15) 0.0468(12) -0.0226(18)
C31 0.090(2) 0.091(3) 0.076(2) -0.001(2) 0.0502(18) -0.005(2)
C32 0.156(3) 0.076(3) 0.141(3) 0.009(3) 0.102(3) -0.007(3)
C33 0.0490(12) 0.0401(18) 0.0501(13) -0.0070(12) 0.0367(11) -0.0070(13)
O11 0.0517(9) 0.0537(13) 0.0414(8) -0.0075(8) 0.0303(7) -0.0129(9)
N5 0.0560(11) 0.0509(16) 0.0358(10) -0.0045(10) 0.0309(9) -0.0117(11)
C34 0.0717(15) 0.052(2) 0.0392(13) 0.0020(13) 0.0379(11) -0.0043(15)
C35 0.0883(18) 0.050(2) 0.0648(17) 0.0018(16) 0.0522(15) -0.0054(18)
C36 0.0779(16) 0.079(3) 0.0548(15) 0.0135(16) 0.0504(13) 0.0005(19)
C37 0.0718(16) 0.049(2) 0.0355(12) 0.0041(13) 0.0337(12) 0.0019(15)
C38 0.0850(19) 0.060(2) 0.0493(16) -0.0068(16) 0.0392(15) 0.0010(19)
C39 0.084(2) 0.061(3) 0.0442(16) 0.0068(16) 0.0274(16) 0.009(2)
N6 0.0550(12) 0.0477(16) 0.0418(11) -0.0031(11) 0.0274(10) -0.0063(12)
O12 0.0567(11) 0.0785(18) 0.0456(10) -0.0025(10) 0.0208(9) -0.0155(11)
C40 0.0518(13) 0.0414(18) 0.0369(12) -0.0039(12) 0.0297(10) -0.0021(13)
C41 0.0430(12) 0.0381(18) 0.0406(12) -0.0008(11) 0.0279(10) 0.0008(12)
C42 0.0412(12) 0.0483(19) 0.0389(13) -0.0065(13) 0.0247(11) -0.0044(13)
N7 0.0410(10) 0.0526(16) 0.0429(11) -0.0043(10) 0.0295(8) -0.0057(11)
N8 0.0417(10) 0.0590(16) 0.0372(10) -0.0045(10) 0.0266(8) -0.0046(11)
C43 0.0593(14) 0.092(3) 0.0466(14) -0.0056(16) 0.0375(12) -0.0170(17)
C44 0.0688(18) 0.176(5) 0.0499(17) 0.018(2) 0.0381(15) 0.005(3)
C45 0.097(3) 0.250(6) 0.0421(18) 0.010(3) 0.0336(19) -0.026(4)
C46 0.0464(12) 0.0489(19) 0.0422(12) -0.0046(12) 0.0329(10) -0.0071(13)

loop_
_atom_type_symbol
_atom_type_description
_atom_type_scat_dispersion_real
_atom_type_scat_dispersion_imag
_atom_type_scat_source
C C 0.0033 0.0016 'International Tables Vol C Tables 4.2.6.8 and 6.1.1.4'
H H 0.0000 0.0000 'International Tables Vol C Tables 4.2.6.8 and 6.1.1.4'
N N 0.0061 0.0033 'International Tables Vol C Tables 4.2.6.8 and 6.1.1.4'
O O 0.0106 0.0060 'International Tables Vol C Tables 4.2.6.8 and 6.1.1.4'
F F 0.0171 0.0103 'International Tables Vol C Tables 4.2.6.8 and 6.1.1.4'
Cu Cu 0.3201 1.2651 'International Tables Vol C Tables 4.2.6.8 and 6.1.1.4'

loop_
_geom_angle_atom_site_label_1
_geom_angle_atom_site_label_2
_geom_angle_atom_site_label_3
_geom_angle
_geom_angle_site_symmetry_1
_geom_angle_site_symmetry_3
O1 Cu1 O1 180.00(19) 3 .
O1 Cu1 O2 92.02(7) 3 3
O1 Cu1 O2 87.98(7) . 3
O1 Cu1 O2 87.98(7) 3 .
O1 Cu1 O2 92.02(7) . .
O2 Cu1 O2 180.00(9) 3 .
O1 Cu1 N3 93.20(7) 3 .
O1 Cu1 N3 86.80(7) . .
O2 Cu1 N3 90.43(7) 3 .
O2 Cu1 N3 89.57(7) . .
O1 Cu1 N3 86.80(7) 3 3
O1 Cu1 N3 93.20(7) . 3
O2 Cu1 N3 89.57(7) 3 3
O2 Cu1 N3 90.42(7) . 3
N3 Cu1 N3 180.00(9) . 3
C2 O1 Cu1 124.70(16) . .
F1A C1 F2A 112.6(6) . .
F1A C1 F1 88.3(6) . .
F2A C1 F1 118.0(4) . .
F1A C1 F2 127.6(6) . .
F2A C1 F2 18.3(6) . .
F1 C1 F2 105.0(4) . .
F1A C1 F3A 103.2(7) . .
F2A C1 F3A 107.7(5) . .
F1 C1 F3A 15.4(6) . .
F2 C1 F3A 92.5(5) . .
F1A C1 F3 25.1(6) . .
F2A C1 F3 89.0(5) . .
F1 C1 F3 107.8(5) . .
F2 C1 F3 105.8(5) . .
F3A C1 F3 120.8(5) . .
F1A C1 C2 107.6(4) . .
F2A C1 C2 112.7(4) . .
F1 C1 C2 114.8(3) . .
F2 C1 C2 111.5(4) . .
F3A C1 C2 112.8(4) . .
F3 C1 C2 111.3(3) . .
C1 F1 F1A 45.4(4) . .
F1A F3 C1 70.4(12) . .
F3 F1A C1 84.5(14) . .
F3 F1A F1 119.8(14) . .
C1 F1A F1 46.3(4) . .
O1 C2 C3 128.6(2) . .
O1 C2 C1 113.3(2) . .
C3 C2 C1 118.1(2) . .
C2 C3 C4 121.9(3) . .
O2 C4 C3 128.0(3) . .
O2 C4 C5 115.4(2) . .
C3 C4 C5 116.6(2) . .
F4A C5 F5A 113.4(7) . .
F4A C5 F6A 92.3(6) . .
F5A C5 F6A 107.1(6) . .
F4A C5 F6 108.4(5) . .
F5A C5 F6 91.9(5) . .
F6A C5 F6 18.5(4) . .
F4A C5 F4 107.1(6) . .
F5A C5 F4 10.2(5) . .
F6A C5 F4 116.1(5) . .
F6 C5 F4 101.7(3) . .
F4A C5 F5 9.8(6) . .
F5A C5 F5 107.5(5) . .
F6A C5 F5 101.8(4) . .
F6 C5 F5 117.3(3) . .
F4 C5 F5 100.2(4) . .
F4A C5 C4 115.4(5) . .
F5A C5 C4 114.2(4) . .
F6A C5 C4 112.1(5) . .
F6 C5 C4 110.9(3) . .
F4 C5 C4 112.3(3) . .
F5 C5 C4 113.3(3) . .
C4 O2 Cu1 124.62(16) . .
O4 Cu2 O5 179.39(7) . .
O4 Cu2 O3 88.47(8) . .
O5 Cu2 O3 90.99(8) . .
O4 Cu2 O6 92.03(8) . .
O5 Cu2 O6 88.51(8) . .
O3 Cu2 O6 179.06(6) . .
O4 Cu2 O11 84.96(7) . .
O5 Cu2 O11 95.25(7) . .
O3 Cu2 O11 81.73(7) . .
O6 Cu2 O11 97.52(7) . .
O4 Cu2 O9 93.15(7) . .
O5 Cu2 O9 86.67(7) . .
O3 Cu2 O9 100.18(7) . .
O6 Cu2 O9 80.58(7) . .
O11 Cu2 O9 177.28(6) . .
C7 O3 Cu2 123.4(2) . .
F8 C6 F9 105.9(3) . .
F8 C6 F7 107.0(3) . .
F9 C6 F7 107.0(3) . .
F8 C6 C7 114.8(3) . .
F9 C6 C7 110.5(3) . .
F7 C6 C7 111.3(3) . .
O3 C7 C8 128.4(3) . .
O3 C7 C6 113.5(3) . .
C8 C7 C6 118.1(3) . .
C7 C8 C9 122.2(3) . .
O4 C9 C8 128.2(3) . .
O4 C9 C10 113.3(3) . .
C8 C9 C10 118.5(3) . .
F10A C10 F12A 116.4(6) . .
F10A C10 F11 70.5(4) . .
F12A C10 F11 117.4(5) . .
F10A C10 F12 118.4(5) . .
F12A C10 F12 3.1(5) . .
F11 C10 F12 115.4(4) . .
F10A C10 F10 33.6(4) . .
F12A C10 F10 95.1(5) . .
F11 C10 F10 103.4(5) . .
F12 C10 F10 98.0(4) . .
F10A C10 F11A 103.1(5) . .
F12A C10 F11A 99.0(5) . .
F11 C10 F11A 32.8(4) . .
F12 C10 F11A 96.1(3) . .
F10 C10 F11A 134.7(5) . .
F10A C10 C9 116.6(4) . .
F12A C10 C9 113.4(5) . .
F11 C10 C9 116.2(4) . .
F12 C10 C9 113.3(4) . .
F10 C10 C9 108.0(3) . .
F11A C10 C9 105.4(3) . .
F10A F10 C10 54.6(5) . .
F11A F11 C10 90.3(7) . .
F11A F11 F10A 143.4(8) . .
C10 F11 F10A 53.8(3) . .
F10 F10A C10 91.7(8) . .
F10 F10A F11 145.2(9) . .
C10 F10A F11 55.6(3) . .
F11 F11A C10 56.8(5) . .
C9 O4 Cu2 127.2(2) . .
C12 O5 Cu2 126.8(2) . .
F14A C11 F15A 115.8(7) . .
F14A C11 F13 59.3(4) . .
F15A C11 F13 121.7(6) . .
F14A C11 F15 120.3(5) . .
F15A C11 F15 9.0(5) . .
F13 C11 F15 116.1(4) . .
F14A C11 F13A 102.4(6) . .
F15A C11 F13A 96.0(5) . .
F13 C11 F13A 44.1(4) . .
F15 C11 F13A 87.3(4) . .
F14A C11 F14 43.6(4) . .
F15A C11 F14 89.8(5) . .
F13 C11 F14 102.6(4) . .
F15 C11 F14 98.2(3) . .
F13A C11 F14 142.8(5) . .
F14A C11 C12 117.9(4) . .
F15A C11 C12 115.2(6) . .
F13 C11 C12 115.5(3) . .
F15 C11 C12 115.6(4) . .
F13A C11 C12 105.1(4) . .
F14 C11 C12 105.5(3) . .
F13A F13 F14A 132.7(7) . .
F13A F13 C11 77.9(5) . .
F14A F13 C11 56.8(4) . .
F14A F14 C11 52.5(4) . .
F13 F13A C11 58.0(4) . .
F14 F14A C11 83.9(6) . .
F14 F14A F13 146.9(9) . .
C11 F14A F13 63.9(4) . .
O5 C12 C13 128.9(3) . .
O5 C12 C11 113.4(3) . .
C13 C12 C11 117.8(3) . .
C14 C13 C12 121.4(3) . .
O6 C14 C13 128.6(3) . .
O6 C14 C15 113.9(3) . .
C13 C14 C15 117.4(3) . .
F16 C15 F17 108.7(3) . .
F16 C15 F18 106.7(3) . .
F17 C15 F18 104.2(3) . .
F16 C15 C14 112.4(3) . .
F17 C15 C14 114.4(3) . .
F18 C15 C14 109.8(2) . .
C14 O6 Cu2 123.3(2) . .
O8 Cu3 O8 180.00(10) . 3_665
O8 Cu3 O7 87.75(7) . 3_665
O8 Cu3 O7 92.25(7) 3_665 3_665
O8 Cu3 O7 92.25(7) . .
O8 Cu3 O7 87.75(7) 3_665 .
O7 Cu3 O7 180.0(2) 3_665 .
O8 Cu3 N7 92.73(8) . .
O8 Cu3 N7 87.27(8) 3_665 .
O7 Cu3 N7 85.54(7) 3_665 .
O7 Cu3 N7 94.46(7) . .
O8 Cu3 N7 87.27(8) . 3_665
O8 Cu3 N7 92.73(8) 3_665 3_665
O7 Cu3 N7 94.46(7) 3_665 3_665
O7 Cu3 N7 85.54(7) . 3_665
N7 Cu3 N7 180.00(13) . 3_665
C17 O7 Cu3 123.81(16) . .
F20A C16 F19A 116.1(7) . .
F20A C16 F19 128.9(4) . .
F19A C16 F19 35.6(6) . .
F20A C16 F21A 100.8(6) . .
F19A C16 F21A 101.2(7) . .
F19 C16 F21A 66.6(6) . .
F20A C16 F21 59.3(5) . .
F19A C16 F21 132.9(5) . .
F19 C16 F21 106.2(5) . .
F21A C16 F21 44.9(5) . .
F20A C16 F20 48.8(6) . .
F19A C16 F20 76.9(6) . .
F19 C16 F20 108.2(5) . .
F21A C16 F20 138.9(4) . .
F21 C16 F20 107.0(5) . .
F20A C16 C17 116.1(4) . .
F19A C16 C17 111.2(4) . .
F19 C16 C17 114.7(4) . .
F21A C16 C17 109.6(5) . .
F21 C16 C17 111.3(4) . .
F20 C16 C17 109.1(3) . .
F19A F19 C16 73.5(8) . .
F19A F19 F21A 129.3(10) . .
C16 F19 F21A 57.6(4) . .
F20A F20 C16 59.9(5) . .
F20A F20 F19A 102.8(7) . .
C16 F20 F19A 50.7(4) . .
F21A F21 F20A 119.0(10) . .
F21A F21 C16 67.5(7) . .
F20A F21 C16 56.5(4) . .
F19 F19A C16 70.9(8) . .
F19 F19A F20 117.1(9) . .
C16 F19A F20 52.3(4) . .
F20 F20A C16 71.3(6) . .
F20 F20A F21 133.6(9) . .
C16 F20A F21 64.2(5) . .
F21 F21A C16 67.6(6) . .
F21 F21A F19 116.6(9) . .
C16 F21A F19 55.8(5) . .
O7 C17 C18 127.9(2) . .
O7 C17 C16 114.3(3) . .
C18 C17 C16 117.8(3) . .
C17 C18 C19 122.4(3) . .
O8 C19 C18 128.5(3) . .
O8 C19 C20 114.7(2) . .
C18 C19 C20 116.8(3) . .
F22A C20 F23A 122.9(6) . .
F22A C20 F24A 82.3(6) . .
F23A C20 F24A 111.5(7) . .
F22A C20 F22 108.4(6) . .
F23A C20 F22 81.0(6) . .
F24A C20 F22 32.5(3) . .
F22A C20 F24 21.0(6) . .
F23A C20 F24 108.0(5) . .
F24A C20 F24 102.0(4) . .
F22 C20 F24 123.7(4) . .
F22A C20 F23 112.8(6) . .
F23A C20 F23 17.3(7) . .
F24A C20 F23 126.6(4) . .
F22 C20 F23 97.6(3) . .
F24 C20 F23 94.8(4) . .
F22A C20 C19 114.9(4) . .
F23A C20 C19 111.7(5) . .
F24A C20 C19 109.1(4) . .
F22 C20 C19 112.8(4) . .
F24 C20 C19 114.2(3) . .
F23 C20 C19 109.1(3) . .
F24A F22 C20 73.4(7) . .
F24A F22 F23A 117.0(9) . .
C20 F22 F23A 46.4(3) . .
C20 F22A F24A 51.9(4) . .
C20 F23A F22 52.7(5) . .
F22 F24A C20 74.1(7) . .
F22 F24A F22A 111.3(9) . .
C20 F24A F22A 45.8(4) . .
C19 O8 Cu3 123.22(16) . .
N1 O9 Cu2 126.69(16) . .
O9 N1 C27 124.7(2) . .
O9 N1 C21 121.9(2) . .
C27 N1 C21 112.2(2) . .
N1 C21 C22 110.5(2) . .
N1 C21 C23 105.8(2) . .
C22 C21 C23 111.1(3) . .
N1 C21 C24 100.0(2) . .
C22 C21 C24 114.7(3) . .
C23 C21 C24 113.7(2) . .
N2 C24 C26 106.6(3) . .
N2 C24 C25 111.4(3) . .
C26 C24 C25 109.7(3) . .
N2 C24 C21 99.5(2) . .
C26 C24 C21 112.7(2) . .
C25 C24 C21 116.2(3) . .
O10 N2 C27 125.1(2) . .
O10 N2 C24 122.7(2) . .
C27 N2 C24 111.6(2) . .
N1 C27 N2 107.9(2) . .
N1 C27 C28 126.1(2) . .
N2 C27 C28 125.9(2) . .
C33 C28 C29 104.0(2) . .
C33 C28 C27 126.6(2) . .
C29 C28 C27 129.4(2) . .
N3 C29 C28 112.7(2) . .
C29 N3 N4 104.4(2) . .
C29 N3 Cu1 119.65(17) . .
N4 N3 Cu1 135.86(16) . .
C33 N4 N3 112.4(2) . .
C33 N4 C30 125.3(2) . .
N3 N4 C30 122.1(2) . .
N4 C30 C31 116.9(3) . .
C32 C31 C30 110.4(4) . .
N4 C33 C28 106.4(2) . .
N5 O11 Cu2 124.66(17) . .
O11 N5 C40 124.7(2) . .
O11 N5 C34 122.0(2) . .
C40 N5 C34 112.0(2) . .
N5 C34 C36 110.1(2) . .
N5 C34 C35 105.3(2) . .
C36 C34 C35 110.8(3) . .
N5 C34 C37 99.7(2) . .
C36 C34 C37 115.5(3) . .
C35 C34 C37 114.3(2) . .
N6 C37 C38 106.0(3) . .
N6 C37 C39 110.6(3) . .
C38 C37 C39 110.2(3) . .
N6 C37 C34 99.9(2) . .
C38 C37 C34 113.9(3) . .
C39 C37 C34 115.4(3) . .
O12 N6 C40 125.0(3) . .
O12 N6 C37 123.3(2) . .
C40 N6 C37 111.2(2) . .
N5 C40 N6 108.3(2) . .
N5 C40 C41 126.1(2) . .
N6 C40 C41 125.6(2) . .
C46 C41 C42 104.5(2) . .
C46 C41 C40 126.4(2) . .
C42 C41 C40 129.1(2) . .
N7 C42 C41 111.3(2) . .
C42 N7 N8 105.2(2) . .
C42 N7 Cu3 122.72(17) . .
N8 N7 Cu3 132.05(16) . .
C46 N8 N7 112.5(2) . .
C46 N8 C43 125.8(2) . .
N7 N8 C43 121.7(2) . .
C44 C43 N8 112.2(3) . .
C43 C44 C45 110.4(4) . .
N8 C46 C41 106.5(2) . .

loop_
_geom_bond_atom_site_label_1
_geom_bond_atom_site_label_2
_geom_bond_distance
_geom_bond_site_symmetry_2
Cu1 O1 1.9533(14) 3
Cu1 O1 1.9533(14) .
Cu1 O2 1.9637(17) 3
Cu1 O2 1.9637(17) .
Cu1 N3 2.466(2) .
Cu1 N3 2.466(2) 3
O1 C2 1.253(3) .
C1 F1A 1.250(9) .
C1 F2A 1.269(7) .
C1 F1 1.269(6) .
C1 F2 1.290(6) .
C1 F3A 1.296(8) .
C1 F3 1.321(7) .
C1 C2 1.540(3) .
F1 F1A 1.755(11) .
F3 F1A 0.564(13) .
C2 C3 1.365(4) .
C3 C4 1.395(3) .
C4 O2 1.246(3) .
C4 C5 1.510(4) .
C5 F4A 1.094(6) .
C5 F5A 1.275(7) .
C5 F6A 1.265(8) .
C5 F6 1.332(5) .
C5 F4 1.364(5) .
C5 F5 1.396(5) .
Cu2 O4 1.9573(19) .
Cu2 O5 1.9628(19) .
Cu2 O3 2.098(2) .
Cu2 O6 2.095(2) .
Cu2 O11 2.1697(18) .
Cu2 O9 2.1708(18) .
O3 C7 1.241(4) .
C6 F8 1.312(4) .
C6 F9 1.323(4) .
C6 F7 1.317(4) .
C6 C7 1.517(5) .
C7 C8 1.379(5) .
C8 C9 1.389(5) .
C9 O4 1.252(3) .
C9 C10 1.526(5) .
C10 F10A 1.177(6) .
C10 F12A 1.178(8) .
C10 F11 1.203(5) .
C10 F12 1.380(6) .
C10 F10 1.442(6) .
C10 F11A 1.437(5) .
F10 F10A 0.799(7) .
F11 F11A 0.779(9) .
F11 F10A 1.374(6) .
O5 C12 1.248(3) .
C11 F14A 1.153(7) .
C11 F15A 1.199(8) .
C11 F13 1.237(5) .
C11 F15 1.338(6) .
C11 F13A 1.426(6) .
C11 F14 1.444(5) .
C11 C12 1.526(5) .
F13 F13A 1.015(9) .
F13 F14A 1.185(7) .
F14 F14A 1.001(8) .
C12 C13 1.391(4) .
C13 C14 1.386(4) .
C14 O6 1.239(4) .
C14 C15 1.528(5) .
C15 F16 1.290(4) .
C15 F17 1.307(4) .
C15 F18 1.327(4) .
Cu3 O8 1.9590(18) .
Cu3 O8 1.9590(18) 3_665
Cu3 O7 1.9805(15) 3_665
Cu3 O7 1.9805(15) .
Cu3 N7 2.420(2) .
Cu3 N7 2.420(2) 3_665
O7 C17 1.246(3) .
C16 F20A 1.195(7) .
C16 F19A 1.279(8) .
C16 F19 1.261(6) .
C16 F21A 1.288(8) .
C16 F21 1.290(6) .
C16 F20 1.308(6) .
C16 C17 1.531(4) .
F19 F19A 0.777(13) .
F19 F21A 1.399(12) .
F20 F20A 1.039(11) .
F20 F19A 1.609(11) .
F21 F21A 0.985(10) .
F21 F20A 1.232(11) .
C17 C18 1.384(4) .
C18 C19 1.391(4) .
C19 O8 1.254(3) .
C19 C20 1.531(4) .
C20 F22A 1.179(7) .
C20 F23A 1.184(7) .
C20 F24A 1.296(7) .
C20 F22 1.301(6) .
C20 F24 1.329(5) .
C20 F23 1.428(5) .
F22 F24A 0.727(7) .
F22 F23A 1.616(12) .
F22A F24A 1.631(10) .
O9 N1 1.300(2) .
N1 C27 1.345(3) .
N1 C21 1.496(3) .
C21 C22 1.513(4) .
C21 C23 1.523(5) .
C21 C24 1.551(4) .
C24 N2 1.512(4) .
C24 C26 1.525(5) .
C24 C25 1.511(4) .
N2 O10 1.281(3) .
N2 C27 1.348(3) .
C27 C28 1.436(4) .
C28 C33 1.383(3) .
C28 C29 1.406(4) .
C29 N3 1.300(4) .
N3 N4 1.363(3) .
N4 C33 1.343(4) .
N4 C30 1.476(3) .
C30 C31 1.476(5) .
C31 C32 1.476(5) .
O11 N5 1.301(2) .
N5 C40 1.329(3) .
N5 C34 1.500(3) .
C34 C36 1.514(4) .
C34 C35 1.524(5) .
C34 C37 1.541(4) .
C37 N6 1.502(4) .
C37 C38 1.520(5) .
C37 C39 1.524(4) .
N6 O12 1.282(3) .
N6 C40 1.349(3) .
C40 C41 1.437(4) .
C41 C46 1.386(3) .
C41 C42 1.406(4) .
C42 N7 1.313(3) .
N7 N8 1.355(3) .
N8 C46 1.334(4) .
N8 C43 1.488(3) .
C43 C44 1.455(4) .
C44 C45 1.571(4) .
